data_4330415
loop_
_publ_author_name
'Kamal Kumar Bisht'
'Eringathodi Suresh'

_publ_section_title
;
 Spontaneous Resolution of a Mixed-Ligand Nickel(II) Coordination Polymer
 with Achiral Precursors
;
_journal_name_full 'Inorganic Chemistry'
_journal_page_first 9577
_journal_page_last 9579
_journal_paper_doi 10.1021/ic301636z
_journal_volume 51
_journal_year 2012
_chemical_formula_sum 'C21 H15 Co N2 O6 S'
_chemical_formula_weight 482.34
_chemical_name_systematic
; 
 ? 
;
_space_group_IT_number 2
_symmetry_cell_setting triclinic
_symmetry_space_group_name_Hall '-P 1'
_symmetry_space_group_name_H-M 'P -1'
_atom_sites_solution_hydrogens geom
_atom_sites_solution_primary direct
_atom_sites_solution_secondary difmap
_audit_creation_method SHELXL-97
_cell_angle_alpha 109.740(6)
_cell_angle_beta 102.105(6)
_cell_angle_gamma 92.279(6)
_cell_formula_units_Z 2
_cell_length_a 7.097(2)
_cell_length_b 12.877(5)
_cell_length_c 13.116(5)
_cell_measurement_reflns_used 2465
_cell_measurement_temperature 110(2)
_cell_measurement_theta_max 24.89
_cell_measurement_theta_min 2.45
_cell_volume 1095.1(7)
_computing_cell_refinement 'BRUKER SMART'
_computing_data_collection 'BRUKER SMART'
_computing_data_reduction 'BRUKER SAINT'
_computing_molecular_graphics ORTEP
_computing_structure_refinement 'SHELXL-97 (Sheldrick, 1997)'
_computing_structure_solution 'SHELXS-97 (Sheldrick, 1990)'
_diffrn_ambient_temperature 110(2)
_diffrn_measured_fraction_theta_full 0.906
_diffrn_measured_fraction_theta_max 0.906
_diffrn_measurement_device_type 'BRUKER SMART APEX CCD DIFFRACTOMETER'
_diffrn_measurement_method 'OMEGA-PHI SCAN'
_diffrn_radiation_monochromator graphite
_diffrn_radiation_source 'fine-focus sealed tube'
_diffrn_radiation_type MoK\a
_diffrn_radiation_wavelength 0.71073
_diffrn_reflns_av_R_equivalents 0.0380
_diffrn_reflns_av_sigmaI/netI 0.0703
_diffrn_reflns_limit_h_max 9
_diffrn_reflns_limit_h_min -9
_diffrn_reflns_limit_k_max 16
_diffrn_reflns_limit_k_min -16
_diffrn_reflns_limit_l_max 16
_diffrn_reflns_limit_l_min -16
_diffrn_reflns_number 9320
_diffrn_reflns_theta_full 28.27
_diffrn_reflns_theta_max 28.27
_diffrn_reflns_theta_min 1.70
_exptl_absorpt_coefficient_mu 0.918
_exptl_absorpt_correction_T_max 0.9555
_exptl_absorpt_correction_T_min 0.8670
_exptl_absorpt_correction_type multi-scan
_exptl_absorpt_process_details 'BRUKER SADABS'
_exptl_crystal_colour 'WINE RED''
_exptl_crystal_density_diffrn 1.463
_exptl_crystal_description PLATES
_exptl_crystal_F_000 492
_exptl_crystal_size_max 0.16
_exptl_crystal_size_mid 0.15
_exptl_crystal_size_min 0.05
_platon_squeeze_details ' ?'
_refine_diff_density_max 1.182
_refine_diff_density_min -0.746
_refine_diff_density_rms 0.124
_refine_ls_extinction_method none
_refine_ls_goodness_of_fit_ref 1.140
_refine_ls_hydrogen_treatment constr
_refine_ls_matrix_type full
_refine_ls_number_parameters 280
_refine_ls_number_reflns 4919
_refine_ls_number_restraints 0
_refine_ls_restrained_S_all 1.140
_refine_ls_R_factor_all 0.0846
_refine_ls_R_factor_gt 0.0726
_refine_ls_shift/su_max 0.000
_refine_ls_shift/su_mean 0.000
_refine_ls_structure_factor_coef Fsqd
_refine_ls_weighting_details 'calc w=1/[\s^2^(Fo^2^)+(0.0535P)^2^+3.3804P] where P=(Fo^2^+2Fc^2^)/3'
_refine_ls_weighting_scheme calc
_refine_ls_wR_factor_gt 0.1545
_refine_ls_wR_factor_ref 0.1594
_reflns_number_gt 4207
_reflns_number_total 4919
_reflns_threshold_expression >2sigma(I)
_cod_data_source_file ic301636z_si_002_3.cif
_cod_data_source_block kl102mComp2Co
_cod_database_code 4330415

loop_
_symmetry_equiv_pos_as_xyz
'x, y, z'
'-x, -y, -z'

loop_
_atom_site_label
_atom_site_type_symbol
_atom_site_fract_x
_atom_site_fract_y
_atom_site_fract_z
_atom_site_U_iso_or_equiv
_atom_site_adp_type
_atom_site_occupancy
_atom_site_symmetry_multiplicity
_atom_site_calc_flag
_atom_site_refinement_flags
Co1 Co 0.31215(8) -0.02828(4) 0.42555(5) 0.00941(16) Uani 1 1 d .
S1 S 0.85884(16) 0.38283(8) 0.12965(9) 0.0150(2) Uani 1 1 d .
O1 O 0.4396(4) 0.0682(2) 0.3555(2) 0.0167(6) Uani 1 1 d .
O2 O 0.7343(4) 0.1089(2) 0.4707(2) 0.0157(6) Uani 1 1 d .
O3 O 0.7306(5) 0.3443(3) 0.0201(3) 0.0219(7) Uani 1 1 d .
O4 O 1.0648(5) 0.3838(2) 0.1409(3) 0.0204(7) Uani 1 1 d .
O5 O 0.4949(4) 0.8515(3) 0.3694(3) 0.0185(7) Uani 1 1 d .
O6 O 0.7877(4) 0.8880(2) 0.4853(2) 0.0171(7) Uani 1 1 d .
N1 N 0.0949(5) -0.1020(3) 0.2873(3) 0.0115(7) Uani 1 1 d .
N2 N -0.1984(5) -0.1392(3) 0.1777(3) 0.0126(7) Uani 1 1 d .
C1 C 0.6093(6) 0.1151(3) 0.3894(3) 0.0130(8) Uani 1 1 d .
C2 C 0.6726(6) 0.1826(3) 0.3255(3) 0.0140(8) Uani 1 1 d .
C3 C 0.5345(7) 0.2110(3) 0.2510(4) 0.0167(9) Uani 1 1 d .
H3 H 0.4036 0.1890 0.2415 0.020 Uiso 1 1 calc R
C4 C 0.5900(6) 0.2720(3) 0.1902(4) 0.0165(9) Uani 1 1 d .
H4 H 0.4973 0.2915 0.1404 0.020 Uiso 1 1 calc R
C5 C 0.7874(6) 0.3036(3) 0.2056(3) 0.0141(8) Uani 1 1 d .
C6 C 0.9272(7) 0.2747(4) 0.2790(4) 0.0163(9) Uani 1 1 d .
H6 H 1.0582 0.2956 0.2876 0.020 Uiso 1 1 calc R
C7 C 0.8702(6) 0.2141(3) 0.3397(3) 0.0152(9) Uani 1 1 d .
H7 H 0.9628 0.1946 0.3894 0.018 Uiso 1 1 calc R
C8 C 0.8071(6) 0.5175(3) 0.2030(3) 0.0130(8) Uani 1 1 d .
C9 C 0.6221(7) 0.5453(4) 0.1756(4) 0.0217(10) Uani 1 1 d .
H9 H 0.5295 0.4968 0.1151 0.026 Uiso 1 1 calc R
C10 C 0.5766(6) 0.6467(4) 0.2399(4) 0.0189(9) Uani 1 1 d .
H10 H 0.4520 0.6660 0.2229 0.023 Uiso 1 1 calc R
C11 C 0.7149(6) 0.7195(3) 0.3291(3) 0.0124(8) Uani 1 1 d .
C12 C 0.9035(6) 0.6921(3) 0.3531(3) 0.0141(8) Uani 1 1 d .
H12 H 0.9981 0.7422 0.4111 0.017 Uiso 1 1 calc R
C13 C 0.9491(6) 0.5908(4) 0.2907(3) 0.0144(9) Uani 1 1 d .
H13 H 1.0739 0.5716 0.3071 0.017 Uiso 1 1 calc R
C14 C 0.6620(7) 0.8282(3) 0.4003(4) 0.0153(9) Uani 1 1 d .
C15 C -0.0857(6) -0.0744(4) 0.2770(4) 0.0158(9) Uani 1 1 d .
H15 H -0.1275 -0.0185 0.3307 0.019 Uiso 1 1 calc R
C16 C 0.0935(6) -0.1884(3) 0.1887(4) 0.0151(9) Uani 1 1 d .
H16 H 0.2000 -0.2247 0.1720 0.018 Uiso 1 1 calc R
C17 C -0.0854(6) -0.2113(3) 0.1211(3) 0.0140(8) Uani 1 1 d .
H17 H -0.1251 -0.2653 0.0502 0.017 Uiso 1 1 calc R
C18 C -0.4042(6) -0.1337(4) 0.1392(4) 0.0162(9) Uani 1 1 d .
H18A H -0.4589 -0.1044 0.2036 0.019 Uiso 1 1 calc R
H18B H -0.4682 -0.2085 0.0968 0.019 Uiso 1 1 calc R
C19 C -0.4478(6) -0.0629(3) 0.0678(3) 0.0144(8) Uani 1 1 d .
C20 C -0.3069(6) -0.0128(4) 0.0351(4) 0.0148(8) Uani 1 1 d .
H20 H -0.1770 -0.0209 0.0584 0.018 Uiso 1 1 calc R
C21 C -0.6415(6) -0.0496(4) 0.0324(4) 0.0166(9) Uani 1 1 d .
H21 H -0.7372 -0.0828 0.0540 0.020 Uiso 1 1 calc R

loop_
_atom_site_aniso_label
_atom_site_aniso_U_11
_atom_site_aniso_U_22
_atom_site_aniso_U_33
_atom_site_aniso_U_23
_atom_site_aniso_U_13
_atom_site_aniso_U_12
Co1 0.0093(3) 0.0086(3) 0.0087(3) 0.0022(2) 0.0004(2) 0.00102(19)
S1 0.0259(6) 0.0076(5) 0.0118(5) 0.0019(4) 0.0075(4) 0.0018(4)
O1 0.0183(16) 0.0160(16) 0.0158(15) 0.0079(13) 0.0013(12) -0.0029(12)
O2 0.0197(16) 0.0170(16) 0.0124(14) 0.0073(12) 0.0043(12) 0.0035(12)
O3 0.034(2) 0.0154(16) 0.0126(15) 0.0025(13) 0.0034(14) -0.0005(14)
O4 0.0277(18) 0.0123(15) 0.0231(17) 0.0046(13) 0.0124(14) 0.0055(13)
O5 0.0189(16) 0.0197(16) 0.0205(16) 0.0099(13) 0.0065(13) 0.0101(13)
O6 0.0220(17) 0.0109(15) 0.0166(15) 0.0009(12) 0.0069(13) 0.0052(12)
N1 0.0110(17) 0.0098(17) 0.0125(17) 0.0040(14) 0.0005(13) 0.0006(13)
N2 0.0112(17) 0.0140(18) 0.0113(17) 0.0058(14) -0.0019(13) -0.0010(13)
C1 0.017(2) 0.0051(19) 0.0124(19) -0.0027(16) 0.0043(16) 0.0002(15)
C2 0.023(2) 0.0047(19) 0.013(2) 0.0010(16) 0.0045(17) 0.0026(16)
C3 0.020(2) 0.010(2) 0.018(2) 0.0041(17) 0.0028(18) -0.0005(16)
C4 0.021(2) 0.013(2) 0.014(2) 0.0053(17) 0.0013(17) 0.0051(17)
C5 0.025(2) 0.0077(19) 0.0118(19) 0.0042(16) 0.0075(17) 0.0010(16)
C6 0.020(2) 0.013(2) 0.015(2) 0.0037(17) 0.0046(17) 0.0008(17)
C7 0.019(2) 0.012(2) 0.012(2) 0.0027(16) 0.0007(17) 0.0043(16)
C8 0.025(2) 0.0053(19) 0.0106(19) 0.0019(15) 0.0095(17) 0.0051(16)
C9 0.021(2) 0.017(2) 0.018(2) 0.0022(18) -0.0089(18) -0.0040(18)
C10 0.015(2) 0.016(2) 0.023(2) 0.0070(18) -0.0038(18) 0.0025(17)
C11 0.019(2) 0.0075(19) 0.014(2) 0.0060(16) 0.0080(17) 0.0038(15)
C12 0.014(2) 0.013(2) 0.0111(19) 0.0008(16) -0.0009(16) -0.0008(16)
C13 0.012(2) 0.016(2) 0.015(2) 0.0065(17) 0.0010(16) 0.0031(16)
C14 0.025(2) 0.010(2) 0.017(2) 0.0076(17) 0.0127(18) 0.0045(17)
C15 0.021(2) 0.013(2) 0.016(2) 0.0058(17) 0.0067(18) 0.0032(17)
C16 0.017(2) 0.014(2) 0.016(2) 0.0069(17) 0.0052(17) 0.0052(16)
C17 0.019(2) 0.011(2) 0.0100(19) 0.0008(16) 0.0028(16) 0.0014(16)
C18 0.010(2) 0.023(2) 0.015(2) 0.0092(18) -0.0009(16) 0.0016(16)
C19 0.017(2) 0.012(2) 0.012(2) 0.0028(17) 0.0019(16) 0.0025(16)
C20 0.011(2) 0.015(2) 0.017(2) 0.0049(17) 0.0028(16) 0.0010(16)
C21 0.016(2) 0.018(2) 0.017(2) 0.0069(18) 0.0065(17) 0.0007(17)

loop_
_atom_type_symbol
_atom_type_description
_atom_type_scat_dispersion_real
_atom_type_scat_dispersion_imag
_atom_type_scat_source
C C 0.0033 0.0016 'International Tables Vol C Tables 4.2.6.8 and 6.1.1.4'
N N 0.0061 0.0033 'International Tables Vol C Tables 4.2.6.8 and 6.1.1.4'
O O 0.0106 0.0060 'International Tables Vol C Tables 4.2.6.8 and 6.1.1.4'
H H 0.0000 0.0000 'International Tables Vol C Tables 4.2.6.8 and 6.1.1.4'
S S 0.1246 0.1234 'International Tables Vol C Tables 4.2.6.8 and 6.1.1.4'
Co Co 0.3494 0.9721 'International Tables Vol C Tables 4.2.6.8 and 6.1.1.4'

loop_
_geom_angle_atom_site_label_1
_geom_angle_atom_site_label_2
_geom_angle_atom_site_label_3
_geom_angle
_geom_angle_site_symmetry_1
_geom_angle_site_symmetry_3
N1 Co1 O6 104.97(13) . 2_666
N1 Co1 O2 103.05(13) . 2_656
O6 Co1 O2 92.68(12) 2_666 2_656
N1 Co1 O1 93.91(13) . .
O6 Co1 O1 87.12(13) 2_666 .
O2 Co1 O1 162.47(12) 2_656 .
N1 Co1 O5 92.30(13) . 1_545
O6 Co1 O5 162.37(13) 2_666 1_545
O2 Co1 O5 86.75(12) 2_656 1_545
O1 Co1 O5 88.18(13) . 1_545
N1 Co1 Co1 161.13(10) . 2_656
O6 Co1 Co1 92.99(9) 2_666 2_656
O2 Co1 Co1 81.44(9) 2_656 2_656
O1 Co1 Co1 81.06(9) . 2_656
O5 Co1 Co1 69.48(9) 1_545 2_656
O4 S1 O3 119.5(2) . .
O4 S1 C8 109.4(2) . .
O3 S1 C8 107.7(2) . .
O4 S1 C5 108.1(2) . .
O3 S1 C5 108.3(2) . .
C8 S1 C5 102.48(19) . .
C1 O1 Co1 125.8(3) . .
C1 O2 Co1 125.8(3) . 2_656
C14 O5 Co1 139.6(3) . 1_565
C14 O6 Co1 112.6(3) . 2_666
C15 N1 C16 105.9(3) . .
C15 N1 Co1 123.7(3) . .
C16 N1 Co1 130.4(3) . .
C15 N2 C17 108.0(3) . .
C15 N2 C18 125.1(4) . .
C17 N2 C18 126.8(3) . .
O1 C1 O2 125.9(4) . .
O1 C1 C2 116.9(4) . .
O2 C1 C2 117.2(4) . .
C3 C2 C7 120.3(4) . .
C3 C2 C1 119.6(4) . .
C7 C2 C1 120.1(4) . .
C2 C3 C4 120.5(4) . .
C3 C4 C5 118.7(4) . .
C6 C5 C4 121.3(4) . .
C6 C5 S1 119.8(3) . .
C4 C5 S1 118.9(3) . .
C5 C6 C7 119.5(4) . .
C6 C7 C2 119.7(4) . .
C9 C8 C13 121.2(4) . .
C9 C8 S1 118.9(3) . .
C13 C8 S1 119.7(3) . .
C8 C9 C10 118.9(4) . .
C11 C10 C9 120.6(4) . .
C10 C11 C12 119.8(4) . .
C10 C11 C14 120.1(4) . .
C12 C11 C14 120.1(4) . .
C13 C12 C11 119.9(4) . .
C12 C13 C8 119.5(4) . .
O5 C14 O6 125.2(4) . .
O5 C14 C11 116.9(4) . .
O6 C14 C11 117.9(4) . .
N1 C15 N2 110.2(4) . .
C17 C16 N1 109.5(4) . .
C16 C17 N2 106.4(4) . .
N2 C18 C19 114.2(4) . .
C20 C19 C21 119.1(4) . .
C20 C19 C18 123.6(4) . .
C21 C19 C18 117.3(4) . .
C19 C20 C21 120.4(4) . 2_455
C20 C21 C19 120.6(4) 2_455 .

loop_
_geom_bond_atom_site_label_1
_geom_bond_atom_site_label_2
_geom_bond_distance
_geom_bond_site_symmetry_2
Co1 N1 2.028(3) .
Co1 O6 2.038(3) 2_666
Co1 O2 2.039(3) 2_656
Co1 O1 2.058(3) .
Co1 O5 2.100(3) 1_545
Co1 Co1 2.8557(13) 2_656
S1 O4 1.437(3) .
S1 O3 1.440(3) .
S1 C8 1.772(4) .
S1 C5 1.774(4) .
O1 C1 1.244(5) .
O2 C1 1.263(5) .
O2 Co1 2.039(3) 2_656
O5 C14 1.253(5) .
O5 Co1 2.100(3) 1_565
O6 C14 1.257(5) .
O6 Co1 2.038(3) 2_666
N1 C15 1.335(5) .
N1 C16 1.391(5) .
N2 C15 1.345(5) .
N2 C17 1.379(5) .
N2 C18 1.455(5) .
C1 C2 1.510(6) .
C2 C3 1.384(6) .
C2 C7 1.400(6) .
C3 C4 1.393(6) .
C4 C5 1.396(6) .
C5 C6 1.386(6) .
C6 C7 1.391(6) .
C8 C9 1.381(6) .
C8 C13 1.391(6) .
C9 C10 1.388(6) .
C10 C11 1.384(6) .
C11 C12 1.396(6) .
C11 C14 1.509(6) .
C12 C13 1.379(6) .
C16 C17 1.344(6) .
C18 C19 1.511(6) .
C19 C20 1.384(6) .
C19 C21 1.393(6) .
C20 C21 1.389(6) 2_455
C21 C20 1.389(6) 2_455

loop_
_platon_squeeze_void_nr
_platon_squeeze_void_average_x
_platon_squeeze_void_average_y
_platon_squeeze_void_average_z
_platon_squeeze_void_volume
_platon_squeeze_void_count_electrons
1 -0.056 0.500 0.500 144.5 30.7
